data_7100563
loop_
_publ_author_name
'Polly Arnold'
'Stephen T. Liddle'

_publ_section_title
;
Regioselective C-H activation of lanthanide-bound
N-heterocyclic carbenes
;
_journal_name_full 'Chemical Communications'
_journal_paper_doi 10.1039/b511265f
_journal_year 2005
_chemical_formula_moiety 'C47.50 H104 I2 N8 Nd2 Si6'
_chemical_formula_sum 'C47.5 H104 I2 N8 Nd2 Si6'
_chemical_formula_weight 1498.21
_space_group_IT_number 2
_symmetry_cell_setting triclinic
_symmetry_space_group_name_Hall '-P 1'
_symmetry_space_group_name_H-M 'P -1'
_cell_angle_alpha 63.675(3)
_cell_angle_beta 70.505(3)
_cell_angle_gamma 74.060(3)
_cell_formula_units_Z 1
_cell_length_a 11.280(2)
_cell_length_b 14.204(3)
_cell_length_c 14.632(3)
_cell_measurement_temperature 150(2)
_cell_volume 1958.5(6)
_diffrn_ambient_temperature 150(2)
_exptl_crystal_density_diffrn 1.270
_cod_depositor_comments
;
The following automatic conversions were performed:
'_symmetry_cell_setting' value 'Triclinic' changed to 'triclinic'
according to '/home/saulius/struct/CIF-dictionaries/cif_core.dic'
dictionary named 'cif_core.dic' version 2.4.1 from 2010-06-29.

Automatic conversion script
Id: cif_fix_enum 1527 2010-12-29 10:47:43Z saulius 
;
_cod_original_formula_sum 'C47.50 H104 I2 N8 Nd2 Si6'
_cod_database_code 7100563

loop_
_symmetry_equiv_pos_as_xyz
'x, y, z'
'-x, -y, -z'

loop_
_atom_site_label
_atom_site_type_symbol
_atom_site_fract_x
_atom_site_fract_y
_atom_site_fract_z
_atom_site_U_iso_or_equiv
_atom_site_adp_type
_atom_site_occupancy
_atom_site_symmetry_multiplicity
_atom_site_calc_flag
_atom_site_refinement_flags
_atom_site_disorder_assembly
_atom_site_disorder_group
Nd1 Nd 0.40677(2) 0.38121(2) 0.18437(2) 0.02522(10) Uani 1 1 d . . .
I1 I 0.66360(3) 0.48529(3) 0.03873(3) 0.03752(12) Uani 1 1 d . . .
N1 N 0.0988(4) 0.2870(4) 0.2500(4) 0.0334(10) Uani 1 1 d . . .
N2 N 0.5258(4) 0.2260(3) 0.1984(4) 0.0352(11) Uani 1 1 d . . .
N3 N 0.2597(4) 0.1741(4) 0.2204(4) 0.0347(10) Uani 1 1 d . . .
C2 C 0.2270(5) 0.2767(4) 0.2120(4) 0.0291(11) Uani 1 1 d . . .
C4 C 0.1551(6) 0.1206(5) 0.2650(5) 0.0401(14) Uani 1 1 d . . .
C5 C 0.0548(6) 0.1928(5) 0.2818(5) 0.0435(14) Uani 1 1 d . . .
H5A H -0.0314 0.1813 0.3105 0.052 Uiso 1 1 calc R . .
C6 C 0.0106(5) 0.3864(5) 0.2515(5) 0.0375(13) Uani 1 1 d . . .
C7 C 0.0827(5) 0.4687(5) 0.2372(5) 0.0417(14) Uani 1 1 d . . .
H7A H 0.1425 0.4885 0.1677 0.063 Uiso 1 1 calc R . .
H7B H 0.1299 0.4395 0.2918 0.063 Uiso 1 1 calc R . .
H7C H 0.0228 0.5317 0.2430 0.063 Uiso 1 1 calc R . .
C8 C -0.0882(6) 0.3618(6) 0.3570(6) 0.0559(18) Uani 1 1 d . . .
H8A H -0.0453 0.3355 0.4139 0.084 Uiso 1 1 calc R . .
H8B H -0.1350 0.3075 0.3675 0.084 Uiso 1 1 calc R . .
H8C H -0.1478 0.4266 0.3574 0.084 Uiso 1 1 calc R . .
C9 C -0.0545(6) 0.4261(5) 0.1626(6) 0.0512(16) Uani 1 1 d . . .
H9A H 0.0099 0.4355 0.0961 0.077 Uiso 1 1 calc R . .
H9B H -0.1087 0.4942 0.1582 0.077 Uiso 1 1 calc R . .
H9C H -0.1068 0.3742 0.1763 0.077 Uiso 1 1 calc R . .
C10 C 0.3879(6) 0.1230(5) 0.1836(6) 0.0481(16) Uani 1 1 d . . .
H10A H 0.3846 0.0950 0.1335 0.058 Uiso 1 1 calc R . .
H10B H 0.4133 0.0617 0.2445 0.058 Uiso 1 1 calc R . .
C11 C 0.4903(5) 0.1959(4) 0.1298(5) 0.0391(13) Uani 1 1 d . . .
H11A H 0.5674 0.1598 0.0943 0.047 Uiso 1 1 calc R . .
H11B H 0.4595 0.2614 0.0747 0.047 Uiso 1 1 calc R . .
C12 C 0.6379(6) 0.1610(5) 0.2391(6) 0.0501(17) Uani 1 1 d . . .
C13 C 0.7585(6) 0.1652(6) 0.1485(7) 0.066(2) Uani 1 1 d . . .
H13A H 0.7714 0.2393 0.1056 0.100 Uiso 1 1 calc R . .
H13B H 0.7484 0.1335 0.1047 0.100 Uiso 1 1 calc R . .
H13C H 0.8323 0.1255 0.1777 0.100 Uiso 1 1 calc R . .
C14 C 0.6574(7) 0.2084(6) 0.3055(6) 0.061(2) Uani 1 1 d . . .
H14A H 0.6752 0.2812 0.2617 0.092 Uiso 1 1 calc R . .
H14B H 0.7293 0.1656 0.3362 0.092 Uiso 1 1 calc R . .
H14C H 0.5803 0.2092 0.3618 0.092 Uiso 1 1 calc R . .
C15 C 0.6194(7) 0.0438(5) 0.3062(7) 0.072(2) Uani 1 1 d . . .
H15A H 0.5402 0.0404 0.3614 0.108 Uiso 1 1 calc R . .
H15B H 0.6912 0.0058 0.3386 0.108 Uiso 1 1 calc R . .
H15C H 0.6151 0.0108 0.2614 0.108 Uiso 1 1 calc R . .
Si1 Si 0.15653(19) -0.02515(14) 0.30286(18) 0.0544(5) Uani 1 1 d . . .
C16 C 0.2539(8) -0.1031(6) 0.3991(7) 0.076(3) Uani 1 1 d . . .
H16A H 0.2301 -0.1744 0.4395 0.113 Uiso 1 1 calc R . .
H16B H 0.2392 -0.0678 0.4471 0.113 Uiso 1 1 calc R . .
H16C H 0.3440 -0.1084 0.3620 0.113 Uiso 1 1 calc R . .
C17 C 0.2185(11) -0.0575(7) 0.1877(8) 0.094(3) Uani 1 1 d . . .
H17A H 0.2077 -0.1306 0.2068 0.141 Uiso 1 1 calc R . .
H17B H 0.3091 -0.0507 0.1598 0.141 Uiso 1 1 calc R . .
H17C H 0.1723 -0.0086 0.1341 0.141 Uiso 1 1 calc R . .
C18 C -0.0092(8) -0.0499(6) 0.3651(9) 0.088(3) Uani 1 1 d . . .
H18A H -0.0115 -0.1265 0.3947 0.133 Uiso 1 1 calc R . .
H18B H -0.0594 -0.0135 0.3124 0.133 Uiso 1 1 calc R . .
H18C H -0.0449 -0.0230 0.4214 0.133 Uiso 1 1 calc R . .
N4 N 0.3577(5) 0.4179(4) 0.3336(4) 0.0382(11) Uani 1 1 d . . .
Si2 Si 0.30893(17) 0.32571(17) 0.45702(13) 0.0488(4) Uani 1 1 d . . .
C19 C 0.1492(8) 0.3689(8) 0.5333(6) 0.075(2) Uani 1 1 d . . .
H19A H 0.0924 0.4092 0.4860 0.112 Uiso 1 1 calc R . .
H19B H 0.1589 0.4138 0.5647 0.112 Uiso 1 1 calc R . .
H19C H 0.1128 0.3061 0.5892 0.112 Uiso 1 1 calc R . .
C20 C 0.2903(7) 0.2047(6) 0.4488(5) 0.0557(18) Uani 1 1 d . . .
H20A H 0.2167 0.2198 0.4205 0.084 Uiso 1 1 calc R . .
H20B H 0.2772 0.1479 0.5191 0.084 Uiso 1 1 calc R . .
H20C H 0.3671 0.1823 0.4024 0.084 Uiso 1 1 calc R . .
C21 C 0.4232(8) 0.2859(8) 0.5406(6) 0.077(3) Uani 1 1 d . . .
H21A H 0.4311 0.3482 0.5495 0.116 Uiso 1 1 calc R . .
H21B H 0.5067 0.2571 0.5064 0.116 Uiso 1 1 calc R . .
H21C H 0.3917 0.2317 0.6096 0.116 Uiso 1 1 calc R . .
Si3 Si 0.3870(2) 0.54016(17) 0.30948(16) 0.0550(5) Uani 1 1 d . . .
C22 C 0.2823(10) 0.6006(9) 0.4041(8) 0.099(3) Uani 1 1 d . . .
H22A H 0.3101 0.6672 0.3878 0.148 Uiso 1 1 calc R . .
H22B H 0.2874 0.5514 0.4758 0.148 Uiso 1 1 calc R . .
H22C H 0.1943 0.6153 0.3986 0.148 Uiso 1 1 calc R . .
C23 C 0.5535(8) 0.5357(8) 0.3103(7) 0.078(3) Uani 1 1 d . . .
H23A H 0.5687 0.6078 0.2904 0.118 Uiso 1 1 calc R . .
H23B H 0.6131 0.5061 0.2600 0.118 Uiso 1 1 calc R . .
H23C H 0.5663 0.4910 0.3810 0.118 Uiso 1 1 calc R . .
C24 C 0.3563(7) 0.6353(6) 0.1770(6) 0.062(2) Uani 1 1 d . . .
H24A H 0.3783 0.7046 0.1591 0.093 Uiso 1 1 calc R . .
H24B H 0.2662 0.6434 0.1798 0.093 Uiso 1 1 calc R . .
H24C H 0.4085 0.6073 0.1234 0.093 Uiso 1 1 calc R . .

loop_
_atom_site_aniso_label
_atom_site_aniso_U_11
_atom_site_aniso_U_22
_atom_site_aniso_U_33
_atom_site_aniso_U_23
_atom_site_aniso_U_13
_atom_site_aniso_U_12
Nd1 0.02227(15) 0.02746(16) 0.02535(16) -0.00717(12) -0.00755(11) -0.00607(11)
I1 0.0341(2) 0.0437(2) 0.0298(2) -0.00098(16) -0.01292(15) -0.01499(16)
N1 0.030(2) 0.034(2) 0.033(2) -0.003(2) -0.0132(19) -0.0109(19)
N2 0.024(2) 0.026(2) 0.049(3) -0.009(2) -0.010(2) -0.0003(18)
N3 0.029(2) 0.030(2) 0.044(3) -0.009(2) -0.012(2) -0.0080(19)
C2 0.031(3) 0.027(3) 0.026(3) -0.004(2) -0.009(2) -0.008(2)
C4 0.037(3) 0.034(3) 0.050(4) -0.006(3) -0.017(3) -0.015(3)
C5 0.031(3) 0.042(3) 0.056(4) -0.008(3) -0.017(3) -0.014(3)
C6 0.024(3) 0.047(3) 0.039(3) -0.013(3) -0.007(2) -0.006(2)
C7 0.030(3) 0.043(3) 0.053(4) -0.022(3) -0.012(3) 0.001(2)
C8 0.037(3) 0.070(5) 0.051(4) -0.024(4) 0.002(3) -0.009(3)
C9 0.048(4) 0.049(4) 0.059(4) -0.018(3) -0.032(3) 0.006(3)
C10 0.037(3) 0.031(3) 0.077(5) -0.024(3) -0.013(3) -0.005(3)
C11 0.036(3) 0.027(3) 0.047(3) -0.014(3) -0.004(3) -0.003(2)
C12 0.034(3) 0.037(3) 0.064(4) -0.002(3) -0.021(3) 0.000(3)
C13 0.029(3) 0.055(4) 0.097(6) -0.020(4) -0.013(4) 0.003(3)
C14 0.043(4) 0.064(5) 0.071(5) -0.008(4) -0.034(4) -0.005(3)
C15 0.047(4) 0.036(4) 0.100(6) 0.005(4) -0.031(4) 0.005(3)
Si1 0.0494(11) 0.0349(9) 0.0782(14) -0.0116(9) -0.0229(10) -0.0144(8)
C16 0.069(5) 0.037(4) 0.102(7) 0.002(4) -0.039(5) -0.009(4)
C17 0.110(8) 0.065(6) 0.109(8) -0.018(5) -0.033(6) -0.034(5)
C18 0.056(5) 0.052(5) 0.143(9) -0.007(5) -0.035(5) -0.025(4)
N4 0.036(3) 0.050(3) 0.033(3) -0.019(2) -0.009(2) -0.008(2)
Si2 0.0442(10) 0.0728(13) 0.0271(8) -0.0140(8) -0.0116(7) -0.0109(9)
C19 0.060(5) 0.112(7) 0.045(4) -0.031(5) 0.002(4) -0.017(5)
C20 0.051(4) 0.067(5) 0.031(3) 0.002(3) -0.014(3) -0.013(3)
C21 0.076(6) 0.110(7) 0.046(4) -0.020(4) -0.035(4) -0.007(5)
Si3 0.0585(12) 0.0663(13) 0.0544(11) -0.0408(10) -0.0011(9) -0.0162(10)
C22 0.104(8) 0.108(8) 0.100(8) -0.080(7) 0.013(6) -0.020(6)
C23 0.081(6) 0.116(7) 0.072(5) -0.053(5) -0.014(4) -0.043(5)
C24 0.063(5) 0.050(4) 0.073(5) -0.031(4) -0.001(4) -0.015(3)

loop_
_geom_bond_atom_site_label_1
_geom_bond_atom_site_label_2
_geom_bond_distance
_geom_bond_site_symmetry_2
_geom_bond_publ_flag
Nd1 N2 2.205(4) . ?
Nd1 N4 2.322(5) . ?
Nd1 C2 2.656(5) . ?
Nd1 C11 2.907(6) . ?
Nd1 I1 3.2087(7) 2_665 ?
Nd1 I1 3.2492(6) . ?
I1 Nd1 3.2087(7) 2_665 ?
N1 C2 1.357(7) . ?
N1 C5 1.383(7) . ?
N1 C6 1.491(7) . ?
N2 C11 1.448(8) . ?
N2 C12 1.476(7) . ?
N3 C2 1.360(7) . ?
N3 C4 1.390(7) . ?
N3 C10 1.470(7) . ?
C4 C5 1.339(9) . ?
C4 Si1 1.888(6) . ?
C6 C7 1.506(8) . ?
C6 C9 1.518(8) . ?
C6 C8 1.528(8) . ?
C10 C11 1.534(8) . ?
C12 C14 1.499(10) . ?
C12 C13 1.543(10) . ?
C12 C15 1.544(9) . ?
Si1 C17 1.806(11) . ?
Si1 C18 1.841(8) . ?
Si1 C16 1.843(8) . ?
N4 Si2 1.707(5) . ?
N4 Si3 1.715(5) . ?
Si2 C20 1.847(8) . ?
Si2 C21 1.875(7) . ?
Si2 C19 1.878(8) . ?
Si3 C22 1.859(8) . ?
Si3 C23 1.867(8) . ?
Si3 C24 1.890(9) . ?
